data_4322478
loop_
_publ_author_name
'Anne Dolbecq'
'Emmanuel Cadot'
'Dirk Eisner'
'Francis S\'echeresse'

_publ_contact_author
;
      Prof. F. S\'echeresse
      Institut Lavoisier, IREM, UMR C 0173
      Universit\'e de Versailles Saint Quentin
      45 Avenue des Etats Unis
      78035 Versailles cedex
      France
;
_publ_contact_author_email secheres@chimie.uvsq.fr
_publ_contact_author_fax '(33) 1 39 25 43 81'
_publ_contact_author_phone '(33) 1 39 25 43 89'
_publ_section_title
;
 Hydrothermal Syntheses: A Route to the Stepwise Condensation of Reduced
 Keggin Polyanions. From Reduced \b-[HmSiMo12O40]n- Monomers to Bicapped
 Dimerized [Si2Mo28O84(H2O)2]6- Anions
;
_journal_name_full 'Inorganic Chemistry'
_journal_page_first 4217
_journal_page_last 4223
_journal_paper_doi 10.1021/ic990420t
_journal_volume 38
_journal_year 1999
_chemical_formula_sum 'C16 H54 Mo12 N4 O42 Si'
_chemical_formula_weight 2154.00
_chemical_name_systematic
; 
 ? 
;
_space_group_IT_number 14
_symmetry_cell_setting monoclinic
_symmetry_space_group_name_Hall '-P 2yn'
_symmetry_space_group_name_H-M 'P 1 21/n 1'
_atom_sites_solution_hydrogens geom
_atom_sites_solution_primary direct
_atom_sites_solution_secondary difmap
_audit_creation_method SHELXL
_cell_angle_alpha 90.00
_cell_angle_beta 96.0170(10)
_cell_angle_gamma 90.00
_cell_formula_units_Z 4
_cell_length_a 12.7930(2)
_cell_length_b 21.6171(2)
_cell_length_c 19.7222(2)
_cell_measurement_reflns_used 16693
_cell_measurement_temperature 293(2)
_cell_measurement_theta_max 23.3
_cell_measurement_theta_min 1.4
_cell_volume 5424.08(11)
_computing_cell_refinement 'Siemens XSCANS'
_computing_data_collection 'Siemens XSCANS'
_computing_data_reduction 'Siemens SHELXTL'
_computing_molecular_graphics 'Siemens SHELXTL'
_computing_publication_material 'Siemens SHELXTL'
_computing_structure_refinement 'SHELXL-93 (Sheldrick, 1993)'
_computing_structure_solution 'SHELXS-86 (Sheldrick, 1990)'
_diffrn_ambient_temperature 293(2)
_diffrn_measurement_device 'Siemens P4'
_diffrn_measurement_method '\w scans'
_diffrn_radiation_monochromator graphite
_diffrn_radiation_source 'fine-focus sealed tube'
_diffrn_radiation_type MoK\a
_diffrn_radiation_wavelength 0.71073
_diffrn_reflns_av_R_equivalents 0.0384
_diffrn_reflns_av_sigmaI/netI 0.0413
_diffrn_reflns_limit_h_max 13
_diffrn_reflns_limit_h_min -14
_diffrn_reflns_limit_k_max 23
_diffrn_reflns_limit_k_min -23
_diffrn_reflns_limit_l_max 19
_diffrn_reflns_limit_l_min -21
_diffrn_reflns_number 24707
_diffrn_reflns_theta_max 23.31
_diffrn_reflns_theta_min 1.40
_exptl_absorpt_coefficient_mu 2.800
_exptl_absorpt_correction_type 'multi-scan (SADABS)'
_exptl_crystal_colour black
_exptl_crystal_density_diffrn 2.638
_exptl_crystal_description diamond
_exptl_crystal_F_000 4128
_exptl_crystal_size_max 0.34
_exptl_crystal_size_mid 0.08
_exptl_crystal_size_min 0.04
_refine_diff_density_max 1.756
_refine_diff_density_min -0.780
_refine_diff_density_rms 0.167
_refine_ls_extinction_coef 0.00014(3)
_refine_ls_extinction_expression Fc^*^=kFc[1+0.001xFc^2^\l^3^/sin(2\q)]^-1/4^
_refine_ls_extinction_method SHELXL
_refine_ls_goodness_of_fit_all 1.095
_refine_ls_goodness_of_fit_obs 1.144
_refine_ls_matrix_type full
_refine_ls_number_parameters 623
_refine_ls_number_reflns 7799
_refine_ls_number_restraints 0
_refine_ls_restrained_S_all 1.095
_refine_ls_restrained_S_obs 1.144
_refine_ls_R_factor_all 0.0690
_refine_ls_R_factor_obs 0.0512
_refine_ls_shift/esd_max 0.009
_refine_ls_shift/esd_mean 0.000
_refine_ls_structure_factor_coef Fsqd
_refine_ls_weighting_details 'w=1/[\s^2^(Fo^2^)+(0.0510P)^2^+67.2735P] where P=(Fo^2^+2Fc^2^)/3'
_refine_ls_weighting_scheme calc
_refine_ls_wR_factor_all 0.1328
_refine_ls_wR_factor_obs 0.1233
_reflns_number_observed 6275
_reflns_number_total 7799
_reflns_observed_criterion >2sigma(I)
_cod_data_source_file ic990420t_2.cif
_cod_data_source_block de70m
_cod_depositor_comments
;
The following automatic conversions were performed:

'_refine_ls_weighting_scheme' value 'calc
w=1/[\s^2^(Fo^2^)+(0.0510P)^2^+67.2735P] where P=(Fo^2^+2Fc^2^)/3'
was changed to 'calc'. New tag '_refine_ls_weighting_details' was
created. The value of the new tag was set to
'w=1/[\s^2^(Fo^2^)+(0.0510P)^2^+67.2735P] where P=(Fo^2^+2Fc^2^)/3'.

Automatic conversion script
Id: cif_fix_values 3143 2015-03-26 13:38:13Z robertas 
;
_cod_database_code 4322478

loop_
_symmetry_equiv_pos_as_xyz
'x, y, z'
'-x+1/2, y+1/2, -z+1/2'
'-x, -y, -z'
'x-1/2, -y-1/2, z-1/2'

loop_
_atom_site_aniso_label
_atom_site_aniso_U_11
_atom_site_aniso_U_22
_atom_site_aniso_U_33
_atom_site_aniso_U_23
_atom_site_aniso_U_13
_atom_site_aniso_U_12
Mo1 0.0297(5) 0.0380(6) 0.0340(5) 0.0089(4) 0.0026(4) -0.0019(4)
Mo2 0.0352(6) 0.0328(5) 0.0343(6) 0.0054(4) -0.0023(4) 0.0026(4)
Mo3 0.0384(6) 0.0282(5) 0.0417(6) 0.0005(4) 0.0089(4) -0.0077(4)
Mo4 0.0356(6) 0.0302(5) 0.0410(6) -0.0022(4) 0.0136(4) 0.0044(4)
Mo5 0.0351(6) 0.0275(5) 0.0384(6) -0.0027(4) 0.0077(4) 0.0053(4)
Mo6 0.0670(8) 0.0355(6) 0.0246(5) -0.0038(4) 0.0107(5) -0.0092(5)
Mo7 0.0259(5) 0.0512(7) 0.0461(6) 0.0064(5) -0.0056(5) -0.0078(5)
Mo8 0.0379(6) 0.0299(5) 0.0356(6) -0.0012(4) 0.0027(4) -0.0097(4)
Mo9 0.0201(5) 0.0457(6) 0.0472(6) 0.0024(5) 0.0072(4) 0.0023(4)
Mo10 0.0337(6) 0.0346(5) 0.0402(6) 0.0087(4) 0.0160(4) -0.0019(4)
Mo11 0.0550(7) 0.0367(6) 0.0265(5) -0.0039(4) 0.0044(5) -0.0017(5)
Mo12 0.0458(7) 0.0399(6) 0.0754(8) 0.0123(6) 0.0419(6) 0.0084(5)
Si 0.0173(14) 0.0217(14) 0.0228(14) 0.0013(11) 0.0065(11) -0.0009(11)
O1 0.055(6) 0.058(5) 0.033(4) -0.005(4) 0.000(4) 0.005(4)
O2 0.041(5) 0.045(5) 0.028(4) 0.005(3) 0.000(3) -0.003(4)
O3 0.050(5) 0.036(5) 0.052(5) -0.002(4) 0.010(4) -0.013(4)
O4 0.066(6) 0.053(5) 0.032(4) -0.001(4) 0.003(4) 0.016(5)
O5 0.072(6) 0.040(5) 0.043(5) 0.000(4) 0.015(4) 0.011(4)
O6 0.054(5) 0.048(5) 0.043(5) 0.000(4) 0.004(4) 0.008(4)
O7 0.073(7) 0.060(6) 0.056(6) 0.009(5) 0.016(5) 0.021(5)
O8 0.052(5) 0.047(5) 0.043(5) 0.001(4) 0.011(4) 0.005(4)
O9 0.038(5) 0.099(7) 0.035(5) -0.004(5) 0.006(4) -0.025(5)
O10 0.066(6) 0.033(4) 0.043(5) 0.003(4) 0.031(4) 0.006(4)
O11 0.036(5) 0.038(4) 0.057(5) 0.012(4) 0.009(4) 0.009(4)
O12 0.054(6) 0.073(6) 0.055(6) 0.028(5) -0.011(4) -0.012(5)
O13 0.069(6) 0.045(5) 0.061(6) -0.014(4) 0.015(5) 0.017(5)
O14 0.060(6) 0.061(6) 0.052(5) -0.001(5) 0.002(4) 0.011(5)
O15 0.058(6) 0.038(5) 0.043(5) -0.009(4) -0.005(4) 0.018(4)
O16 0.075(6) 0.034(5) 0.062(6) 0.000(4) 0.026(5) 0.020(4)
O17 0.047(5) 0.050(5) 0.039(5) -0.001(4) 0.004(4) 0.003(4)
O18 0.044(5) 0.054(5) 0.056(5) 0.019(4) -0.004(4) 0.017(4)
O19 0.056(6) 0.045(5) 0.074(6) -0.005(5) 0.007(5) 0.006(4)
O20 0.030(4) 0.077(6) 0.039(5) -0.009(4) 0.010(4) -0.009(4)
O21 0.048(5) 0.044(5) 0.066(6) 0.004(4) 0.022(4) -0.010(4)
O22 0.073(6) 0.042(5) 0.051(5) 0.001(4) -0.001(5) 0.023(5)
O23 0.050(5) 0.039(5) 0.063(6) 0.002(4) -0.007(4) -0.017(4)
O24 0.016(4) 0.064(6) 0.089(7) 0.025(5) 0.011(4) 0.002(4)
O25 0.077(7) 0.051(5) 0.050(5) 0.017(4) -0.016(5) -0.002(5)
O26 0.052(6) 0.037(5) 0.087(7) 0.018(5) 0.004(5) -0.006(4)
O27 0.075(7) 0.039(5) 0.066(6) -0.013(4) 0.033(5) -0.017(5)
O28 0.044(5) 0.064(6) 0.062(6) 0.009(5) 0.013(4) -0.027(5)
O29 0.055(6) 0.054(5) 0.055(5) 0.017(4) 0.027(4) -0.012(4)
O30 0.040(5) 0.040(5) 0.082(7) -0.011(4) 0.008(5) 0.000(4)
O31 0.032(5) 0.045(5) 0.106(8) 0.022(5) -0.005(5) -0.011(4)
O32 0.057(6) 0.060(6) 0.065(6) -0.001(5) 0.027(5) -0.027(5)
O33 0.043(5) 0.073(6) 0.076(6) -0.008(5) 0.047(5) -0.006(5)
O34 0.041(5) 0.051(5) 0.044(5) -0.002(4) 0.013(4) -0.003(4)
O35 0.040(5) 0.057(5) 0.049(5) 0.014(4) 0.008(4) -0.003(4)
O36 0.087(7) 0.044(5) 0.041(5) -0.001(4) -0.011(5) 0.020(5)
O37 0.147(10) 0.043(5) 0.028(5) -0.005(4) 0.012(5) -0.009(6)
O38 0.085(7) 0.050(5) 0.047(5) 0.000(4) 0.007(5) 0.020(5)
O39 0.089(7) 0.063(6) 0.035(5) -0.008(4) 0.013(5) -0.001(5)
O40 0.041(6) 0.072(7) 0.094(8) 0.010(6) -0.033(5) -0.017(5)
N1 0.030(5) 0.031(5) 0.050(6) 0.006(4) 0.004(4) 0.007(4)
C1 0.071(10) 0.027(7) 0.098(12) -0.010(7) -0.015(9) -0.011(7)
C2 0.040(8) 0.089(12) 0.094(12) -0.023(10) 0.003(8) -0.013(8)
C3 0.036(7) 0.042(7) 0.080(10) -0.003(7) 0.002(7) 0.002(6)
C4 0.134(17) 0.081(12) 0.064(11) 0.026(9) 0.002(11) -0.028(12)
N2 0.029(6) 0.044(7) 0.146(13) -0.039(8) 0.011(7) -0.009(5)
N3 0.046(7) 0.123(11) 0.039(6) -0.039(7) 0.003(5) 0.014(7)
N4 0.054(7) 0.105(10) 0.051(7) -0.030(7) -0.012(6) 0.045(7)

loop_
_atom_site_label
_atom_site_type_symbol
_atom_site_fract_x
_atom_site_fract_y
_atom_site_fract_z
_atom_site_U_iso_or_equiv
_atom_site_thermal_displace_type
_atom_site_occupancy
_atom_site_calc_flag
_atom_site_refinement_flags
_atom_site_disorder_group
Mo1 Mo 0.41919(8) 0.22647(5) 0.64120(5) 0.0340(3) Uani 1 d . .
Mo2 Mo 0.68879(8) 0.01731(4) 0.87825(5) 0.0345(3) Uani 1 d . .
Mo3 Mo 0.67892(8) 0.26125(4) 0.72367(5) 0.0358(3) Uani 1 d . .
Mo4 Mo 0.43760(8) 0.25995(4) 0.80527(5) 0.0349(3) Uani 1 d . .
Mo5 Mo 0.66537(8) -0.01997(4) 0.69439(5) 0.0334(3) Uani 1 d . .
Mo6 Mo 0.54110(9) 0.08345(5) 0.58113(5) 0.0420(3) Uani 1 d . .
Mo7 Mo 0.80533(8) 0.16353(5) 0.84134(5) 0.0417(3) Uani 1 d . .
Mo8 Mo 0.40002(8) -0.00427(4) 0.69088(5) 0.0346(3) Uani 1 d . .
Mo9 Mo 0.28559(7) 0.13740(5) 0.74622(5) 0.0374(3) Uani 1 d . .
Mo10 Mo 0.42364(8) 0.03382(4) 0.87226(5) 0.0353(3) Uani 1 d . .
Mo11 Mo 0.57626(9) 0.15468(5) 0.93274(5) 0.0394(3) Uani 1 d . .
Mo12 Mo 0.79069(9) 0.12794(5) 0.67240(7) 0.0512(3) Uani 1 d . .
Si Si 0.5588(2) 0.11937(12) 0.75646(13) 0.0203(6) Uani 1 d . .
O1 O 0.4601(7) 0.1504(4) 0.5972(4) 0.049(2) Uani 1 d . .
O2 O 0.6698(6) 0.0764(3) 0.9611(4) 0.039(2) Uani 1 d . .
O3 O 0.7162(6) 0.3317(4) 0.7011(4) 0.046(2) Uani 1 d . .
O4 O 0.4102(7) -0.0092(4) 0.7855(4) 0.050(2) Uani 1 d . .
O5 O 0.4900(7) 0.2131(4) 0.8816(4) 0.051(2) Uani 1 d . .
O6 O 0.5477(7) 0.0640(4) 0.7015(4) 0.048(2) Uani 1 d . .
O7 O 0.8664(8) 0.1398(4) 0.7585(5) 0.063(3) Uani 1 d . .
O8 O 0.5631(7) 0.0915(4) 0.8342(4) 0.047(2) Uani 1 d . .
O9 O 0.5631(6) 0.2455(5) 0.6545(4) 0.057(2) Uani 1 d . .
O10 O 0.6234(7) 0.0027(3) 0.5965(4) 0.045(2) Uani 1 d . .
O11 O 0.3961(6) 0.2832(3) 0.7107(4) 0.043(2) Uani 1 d . .
O12 O 0.4253(7) 0.0250(4) 0.5975(5) 0.062(3) Uani 1 d . .
O13 O 0.4015(7) 0.3247(4) 0.8436(5) 0.058(2) Uani 1 d . .
O14 O 0.7788(7) 0.2466(4) 0.7986(4) 0.058(2) Uani 1 d . .
O15 O 0.6803(7) -0.0174(4) 0.7915(4) 0.047(2) Uani 1 d . .
O16 O 0.7333(7) -0.0836(4) 0.6801(4) 0.056(2) Uani 1 d . .
O17 O 0.4633(6) 0.1685(4) 0.7427(4) 0.045(2) Uani 1 d . .
O18 O 0.7627(7) -0.0337(4) 0.9242(4) 0.052(2) Uani 1 d . .
O19 O 0.4641(7) 0.0976(4) 0.9384(5) 0.058(2) Uani 1 d . .
O20 O 0.5763(6) 0.2780(4) 0.7850(4) 0.048(2) Uani 1 d . .
O21 O 0.7850(7) 0.0784(4) 0.8584(4) 0.052(2) Uani 1 d . .
O22 O 0.3304(7) 0.0933(4) 0.8245(4) 0.056(2) Uani 1 d . .
O23 O 0.3134(7) -0.0595(4) 0.6654(4) 0.052(2) Uani 1 d . .
O24 O 0.1554(6) 0.1352(4) 0.7448(5) 0.056(2) Uani 1 d . .
O25 O 0.3731(8) 0.2658(4) 0.5715(4) 0.061(3) Uani 1 d . .
O26 O 0.6679(7) 0.1221(4) 0.6027(5) 0.059(2) Uani 1 d . .
O27 O 0.6977(8) 0.1825(4) 0.8994(5) 0.058(3) Uani 1 d . .
O28 O 0.2960(7) 0.1845(4) 0.6633(5) 0.056(2) Uani 1 d . .
O29 O 0.3440(7) -0.0078(4) 0.9169(4) 0.053(2) Uani 1 d . .
O30 O 0.5526(6) -0.0088(4) 0.8970(5) 0.054(2) Uani 1 d . .
O31 O 0.7653(6) 0.0450(4) 0.6937(5) 0.062(3) Uani 1 d . .
O32 O 0.3084(7) 0.2144(4) 0.7963(5) 0.059(2) Uani 1 d . .
O33 O 0.8890(7) 0.1239(4) 0.6235(5) 0.061(3) Uani 1 d . .
O34 O 0.6703(6) 0.1551(4) 0.7510(4) 0.044(2) Uani 1 d . .
O35 O 0.5260(6) -0.0527(4) 0.6913(4) 0.049(2) Uani 1 d . .
O36 O 0.3146(8) 0.0665(4) 0.6945(4) 0.059(3) Uani 1 d . .
O37 O 0.5277(10) 0.0798(4) 0.4956(4) 0.073(3) Uani 1 d . .
O38 O 0.7639(8) 0.2155(4) 0.6648(4) 0.061(3) Uani 1 d . .
O39 O 0.5824(8) 0.1847(4) 1.0108(4) 0.062(3) Uani 1 d . .
O40 O 0.9168(7) 0.1805(5) 0.8893(5) 0.072(3) Uani 1 d . .
N1 N 0.0439(7) 0.3077(4) 0.6963(5) 0.037(2) Uani 1 d . .
C1 C 0.0245(12) 0.2492(6) 0.6567(8) 0.067(4) Uani 1 d . .
H1A H 0.0206(55) 0.2580(7) 0.6088(8) 0.050 Uiso 1 calc R .
H1B H -0.0406(29) 0.2311(17) 0.6670(27) 0.050 Uiso 1 calc R .
H1C H 0.0809(29) 0.2207(13) 0.6689(27) 0.050 Uiso 1 calc R .
C2 C 0.1493(11) 0.3301(8) 0.6893(9) 0.074(5) Uani 1 d . .
H2A H 0.1586(21) 0.3701(16) 0.7102(32) 0.050 Uiso 1 calc R .
H2B H 0.1592(21) 0.3332(31) 0.6419(9) 0.050 Uiso 1 calc R .
H2C H 0.1999(11) 0.3018(18) 0.7113(31) 0.050 Uiso 1 calc R .
C3 C -0.0324(10) 0.3559(6) 0.6669(7) 0.053(3) Uani 1 d . .
H3A H -0.0099(31) 0.3960(7) 0.6836(28) 0.050 Uiso 1 calc R .
H3B H -0.1009(15) 0.3472(19) 0.6801(29) 0.050 Uiso 1 calc R .
H3C H -0.0350(41) 0.3554(22) 0.6181(8) 0.050 Uiso 1 calc R .
C4 C 0.0339(16) 0.2970(8) 0.7684(8) 0.094(6) Uani 1 d . .
H4A H 0.0613(52) 0.2568(16) 0.7812(12) 0.050 Uiso 1 calc R .
H4B H -0.0389(17) 0.2990(32) 0.7762(10) 0.050 Uiso 1 calc R .
H4C H 0.0726(49) 0.3280(21) 0.7953(8) 0.050 Uiso 1 calc R .
N2 N 0.0454(8) -0.0287(5) 0.7991(8) 0.073(4) Uani 1 d . .
C5 C -0.0381(16) -0.0722(10) 0.8038(11) 0.113(7) Uiso 1 d . .
H5A H -0.1039(17) -0.0505(10) 0.8019(36) 0.050 Uiso 1 calc R .
H5B H -0.0264(32) -0.0942(24) 0.8462(19) 0.050 Uiso 1 calc R .
H5C H -0.0400(38) -0.1009(22) 0.7666(22) 0.050 Uiso 1 calc R .
C6 C 0.0467(18) 0.0245(10) 0.8425(11) 0.121(7) Uiso 1 d . .
H6A H 0.0501(57) 0.0114(10) 0.8892(11) 0.050 Uiso 1 calc R .
H6B H -0.0160(31) 0.0483(19) 0.8312(26) 0.050 Uiso 1 calc R .
H6C H 0.1071(34) 0.0494(19) 0.8363(28) 0.050 Uiso 1 calc R .
C7 C 0.1454(17) -0.0539(11) 0.7978(12) 0.127(8) Uiso 1 d . .
H7A H 0.1502(24) -0.0736(29) 0.7547(17) 0.050 Uiso 1 calc R .
H7B H 0.1580(27) -0.0838(25) 0.8337(24) 0.050 Uiso 1 calc R .
H7C H 0.1970(17) -0.0216(12) 0.8043(36) 0.050 Uiso 1 calc R .
C8 C 0.0244(27) -0.0056(15) 0.7252(15) 0.225(17) Uiso 1 d . .
H8A H -0.0451(34) 0.0115(32) 0.7179(18) 0.050 Uiso 1 calc R .
H8B H 0.0304(59) -0.0395(17) 0.6944(15) 0.050 Uiso 1 calc R .
H8C H 0.0749(43) 0.0257(27) 0.7171(18) 0.050 Uiso 1 calc R .
N3 N 0.8118(9) -0.2070(7) 1.0195(5) 0.069(4) Uani 1 d . .
C9 C 0.8133(19) -0.1709(11) 1.0802(11) 0.130(8) Uiso 1 d . .
H9A H 0.8832(22) -0.1557(28) 1.0927(22) 0.050 Uiso 1 calc R .
H9B H 0.7919(55) -0.1961(14) 1.1163(14) 0.050 Uiso 1 calc R .
H9C H 0.7659(45) -0.1366(21) 1.0723(15) 0.050 Uiso 1 calc R .
C10 C 0.8678(22) -0.2632(12) 1.0234(14) 0.161(11) Uiso 1 d . .
H10A H 0.9416(22) -0.2549(12) 1.0323(37) 0.050 Uiso 1 calc R .
H10B H 0.8544(48) -0.2851(19) 0.9810(18) 0.050 Uiso 1 calc R .
H10C H 0.8454(44) -0.2881(18) 1.0596(27) 0.050 Uiso 1 calc R .
C11 C 0.8836(21) -0.1697(12) 0.9740(13) 0.155(10) Uiso 1 d . .
H11A H 0.9385(38) -0.1493(28) 1.0026(13) 0.050 Uiso 1 calc R .
H11B H 0.8421(24) -0.1394(24) 0.9477(29) 0.050 Uiso 1 calc R .
H11C H 0.9142(47) -0.1977(13) 0.9438(27) 0.050 Uiso 1 calc R .
C12 C 0.7135(22) -0.2094(14) 0.9871(15) 0.192(13) Uiso 1 d . .
H12A H 0.6827(30) -0.2489(19) 0.9952(32) 0.050 Uiso 1 calc R .
H12B H 0.7164(23) -0.2040(35) 0.9390(15) 0.050 Uiso 1 calc R .
H12C H 0.6716(27) -0.1771(25) 1.0039(29) 0.050 Uiso 1 calc R .
N4 N 0.8481(9) -0.1146(7) 0.5132(6) 0.071(4) Uani 1 d . .
C13 C 0.7609(31) -0.0823(17) 0.4894(18) 0.201(14) Uiso 1 d . .
C14 C 0.9138(34) -0.1637(20) 0.4970(21) 0.227(17) Uiso 1 d . .
C15 C 0.9091(18) -0.0739(11) 0.5668(12) 0.116(7) Uiso 1 d . .
C16A C 0.7628(45) -0.1600(26) 0.5433(28) 0.145(19) Uiso 0.50 d P .
C16B C 0.8921(39) -0.0934(23) 0.4404(25) 0.126(16) Uiso 0.50 d P .
OW1 O 0.3741(18) 0.3992(10) 0.5356(11) 0.193(8) Uiso 1 d . .
OW2 O 0.1816(16) -0.0828(9) 0.5308(10) 0.172(7) Uiso 1 d . .

loop_
_atom_type_symbol
_atom_type_description
_atom_type_scat_dispersion_real
_atom_type_scat_dispersion_imag
_atom_type_scat_source
C C 0.0033 0.0016 'International Tables Vol C Tables 4.2.6.8 and 6.1.1.4'
H H 0.0000 0.0000 'International Tables Vol C Tables 4.2.6.8 and 6.1.1.4'
N N 0.0061 0.0033 'International Tables Vol C Tables 4.2.6.8 and 6.1.1.4'
O O 0.0106 0.0060 'International Tables Vol C Tables 4.2.6.8 and 6.1.1.4'
Si Si 0.0817 0.0704 'International Tables Vol C Tables 4.2.6.8 and 6.1.1.4'
Mo Mo -1.6832 0.6857 'International Tables Vol C Tables 4.2.6.8 and 6.1.1.4'

loop_
_geom_angle_atom_site_label_1
_geom_angle_atom_site_label_2
_geom_angle_atom_site_label_3
_geom_angle
_geom_angle_site_symmetry_1
_geom_angle_site_symmetry_3
_geom_angle_publ_flag
O25 Mo1 O9 105.0(4) . . ?
O25 Mo1 O11 101.4(4) . . ?
O9 Mo1 O11 89.0(4) . . ?
O25 Mo1 O28 101.6(4) . . ?
O9 Mo1 O28 153.3(4) . . ?
O11 Mo1 O28 86.9(4) . . ?
O25 Mo1 O1 98.7(4) . . ?
O9 Mo1 O1 86.7(4) . . ?
O11 Mo1 O1 159.9(3) . . ?
O28 Mo1 O1 88.2(4) . . ?
O25 Mo1 O17 173.1(4) . . ?
O9 Mo1 O17 81.7(3) . . ?
O11 Mo1 O17 76.9(3) . . ?
O28 Mo1 O17 71.7(3) . . ?
O1 Mo1 O17 83.1(3) . . ?
O18 Mo2 O15 102.1(4) . . ?
O18 Mo2 O21 103.5(4) . . ?
O15 Mo2 O21 93.9(4) . . ?
O18 Mo2 O30 100.3(4) . . ?
O15 Mo2 O30 95.3(4) . . ?
O21 Mo2 O30 152.1(4) . . ?
O18 Mo2 O2 94.9(4) . . ?
O15 Mo2 O2 163.1(3) . . ?
O21 Mo2 O2 82.3(3) . . ?
O30 Mo2 O2 81.2(3) . . ?
O18 Mo2 O8 167.4(4) . . ?
O15 Mo2 O8 87.9(3) . . ?
O21 Mo2 O8 83.2(3) . . ?
O30 Mo2 O8 70.8(3) . . ?
O2 Mo2 O8 75.3(3) . . ?
O3 Mo3 O14 100.0(4) . . ?
O3 Mo3 O20 103.3(4) . . ?
O14 Mo3 O20 89.4(4) . . ?
O3 Mo3 O9 101.0(4) . . ?
O14 Mo3 O9 158.9(4) . . ?
O20 Mo3 O9 87.4(3) . . ?
O3 Mo3 O38 96.4(4) . . ?
O14 Mo3 O38 90.4(4) . . ?
O20 Mo3 O38 160.0(4) . . ?
O9 Mo3 O38 85.7(4) . . ?
O3 Mo3 O34 165.5(3) . . ?
O14 Mo3 O34 72.6(3) . . ?
O20 Mo3 O34 89.3(3) . . ?
O9 Mo3 O34 86.5(4) . . ?
O38 Mo3 O34 71.6(3) . . ?
O13 Mo4 O5 100.5(4) . . ?
O13 Mo4 O20 103.3(4) . . ?
O5 Mo4 O20 91.0(4) . . ?
O13 Mo4 O32 101.2(4) . . ?
O5 Mo4 O32 91.7(4) . . ?
O20 Mo4 O32 154.4(4) . . ?
O13 Mo4 O11 98.9(4) . . ?
O5 Mo4 O11 160.6(3) . . ?
O20 Mo4 O11 85.0(3) . . ?
O32 Mo4 O11 84.1(4) . . ?
O13 Mo4 O17 171.6(4) . . ?
O5 Mo4 O17 84.8(3) . . ?
O20 Mo4 O17 83.0(3) . . ?
O32 Mo4 O17 71.9(3) . . ?
O11 Mo4 O17 75.9(3) . . ?
O16 Mo5 O31 104.3(4) . . ?
O16 Mo5 O15 101.3(4) . . ?
O31 Mo5 O15 89.4(4) . . ?
O16 Mo5 O35 101.0(4) . . ?
O31 Mo5 O35 153.9(4) . . ?
O15 Mo5 O35 92.1(4) . . ?
O16 Mo5 O10 97.5(4) . . ?
O31 Mo5 O10 85.7(4) . . ?
O15 Mo5 O10 161.3(3) . . ?
O35 Mo5 O10 84.6(3) . . ?
O16 Mo5 O6 170.7(4) . . ?
O31 Mo5 O6 82.3(3) . . ?
O15 Mo5 O6 85.1(3) . . ?
O35 Mo5 O6 71.9(3) . . ?
O10 Mo5 O6 76.3(3) . . ?
O37 Mo6 O1 102.2(4) . . ?
O37 Mo6 O26 104.4(5) . . ?
O1 Mo6 O26 95.9(4) . . ?
O37 Mo6 O12 97.7(4) . . ?
O1 Mo6 O12 91.7(4) . . ?
O26 Mo6 O12 154.5(4) . . ?
O37 Mo6 O10 96.1(4) . . ?
O1 Mo6 O10 160.6(3) . . ?
O26 Mo6 O10 85.7(4) . . ?
O12 Mo6 O10 79.4(4) . . ?
O37 Mo6 O6 166.7(4) . . ?
O1 Mo6 O6 86.0(3) . . ?
O26 Mo6 O6 85.0(4) . . ?
O12 Mo6 O6 71.3(3) . . ?
O10 Mo6 O6 74.9(3) . . ?
O40 Mo7 O21 103.8(4) . . ?
O40 Mo7 O27 103.8(5) . . ?
O21 Mo7 O27 88.9(4) . . ?
O40 Mo7 O7 98.0(5) . . ?
O21 Mo7 O7 88.1(4) . . ?
O27 Mo7 O7 158.1(4) . . ?
O40 Mo7 O14 98.0(4) . . ?
O21 Mo7 O14 158.2(4) . . ?
O27 Mo7 O14 87.7(4) . . ?
O7 Mo7 O14 87.0(4) . . ?
O40 Mo7 O34 164.2(4) . . ?
O21 Mo7 O34 87.5(3) . . ?
O27 Mo7 O34 87.3(4) . . ?
O7 Mo7 O34 70.9(3) . . ?
O14 Mo7 O34 70.8(3) . . ?
O23 Mo8 O4 103.6(4) . . ?
O23 Mo8 O36 102.9(4) . . ?
O4 Mo8 O36 89.3(4) . . ?
O23 Mo8 O35 98.1(4) . . ?
O4 Mo8 O35 89.6(4) . . ?
O36 Mo8 O35 158.6(4) . . ?
O23 Mo8 O12 96.7(4) . . ?
O4 Mo8 O12 159.8(4) . . ?
O36 Mo8 O12 85.9(4) . . ?
O35 Mo8 O12 87.7(4) . . ?
O23 Mo8 O6 164.1(4) . . ?
O4 Mo8 O6 88.6(3) . . ?
O36 Mo8 O6 87.3(4) . . ?
O35 Mo8 O6 71.4(3) . . ?
O12 Mo8 O6 71.5(3) . . ?
O24 Mo9 O22 102.7(4) . . ?
O24 Mo9 O36 102.6(5) . . ?
O22 Mo9 O36 88.4(4) . . ?
O24 Mo9 O32 97.5(4) . . ?
O22 Mo9 O32 90.0(4) . . ?
O36 Mo9 O32 159.7(4) . . ?
O24 Mo9 O28 99.1(4) . . ?
O22 Mo9 O28 158.2(4) . . ?
O36 Mo9 O28 86.4(4) . . ?
O32 Mo9 O28 87.6(4) . . ?
O24 Mo9 O17 165.0(4) . . ?
O22 Mo9 O17 87.5(4) . . ?
O36 Mo9 O17 88.4(4) . . ?
O32 Mo9 O17 71.3(3) . . ?
O28 Mo9 O17 71.2(3) . . ?
O29 Mo10 O30 99.4(4) . . ?
O29 Mo10 O19 99.4(4) . . ?
O30 Mo10 O19 90.5(4) . . ?
O29 Mo10 O22 103.6(4) . . ?
O30 Mo10 O22 156.9(4) . . ?
O19 Mo10 O22 87.8(4) . . ?
O29 Mo10 O4 101.7(4) . . ?
O30 Mo10 O4 89.3(4) . . ?
O19 Mo10 O4 158.6(4) . . ?
O22 Mo10 O4 84.1(3) . . ?
O29 Mo10 O8 166.1(4) . . ?
O30 Mo10 O8 71.0(3) . . ?
O19 Mo10 O8 71.3(3) . . ?
O22 Mo10 O8 86.7(4) . . ?
O4 Mo10 O8 88.5(3) . . ?
O39 Mo11 O27 104.0(4) . . ?
O39 Mo11 O5 101.6(4) . . ?
O27 Mo11 O5 93.3(4) . . ?
O39 Mo11 O19 99.3(4) . . ?
O27 Mo11 O19 153.8(4) . . ?
O5 Mo11 O19 93.5(4) . . ?
O39 Mo11 O2 95.5(4) . . ?
O27 Mo11 O2 83.2(4) . . ?
O5 Mo11 O2 162.8(3) . . ?
O19 Mo11 O2 82.8(3) . . ?
O39 Mo11 O8 167.5(4) . . ?
O27 Mo11 O8 83.5(3) . . ?
O5 Mo11 O8 87.7(3) . . ?
O19 Mo11 O8 71.6(3) . . ?
O2 Mo11 O8 75.2(3) . . ?
O33 Mo12 O31 103.8(4) . . ?
O33 Mo12 O7 100.5(5) . . ?
O31 Mo12 O7 90.7(4) . . ?
O33 Mo12 O38 98.4(4) . . ?
O31 Mo12 O38 157.2(4) . . ?
O7 Mo12 O38 90.4(4) . . ?
O33 Mo12 O26 100.7(5) . . ?
O31 Mo12 O26 87.2(4) . . ?
O7 Mo12 O26 158.6(4) . . ?
O38 Mo12 O26 83.5(4) . . ?
O33 Mo12 O34 166.8(4) . . ?
O31 Mo12 O34 87.2(4) . . ?
O7 Mo12 O34 71.6(3) . . ?
O38 Mo12 O34 71.6(3) . . ?
O26 Mo12 O34 87.0(3) . . ?
O6 Si O17 111.2(4) . . ?
O6 Si O34 108.9(4) . . ?
O17 Si O34 109.1(4) . . ?
O6 Si O8 110.3(4) . . ?
O17 Si O8 110.3(4) . . ?
O34 Si O8 106.9(4) . . ?
Mo6 O1 Mo1 157.8(5) . . ?
Mo2 O2 Mo11 112.8(3) . . ?
Mo8 O4 Mo10 148.0(5) . . ?
Mo4 O5 Mo11 157.5(5) . . ?
Si O6 Mo5 126.6(4) . . ?
Si O6 Mo8 122.1(4) . . ?
Mo5 O6 Mo8 91.3(3) . . ?
Si O6 Mo6 121.7(4) . . ?
Mo5 O6 Mo6 91.8(3) . . ?
Mo8 O6 Mo6 94.4(3) . . ?
Mo12 O7 Mo7 125.3(5) . . ?
Si O8 Mo10 122.5(4) . . ?
Si O8 Mo11 123.2(4) . . ?
Mo10 O8 Mo11 92.0(3) . . ?
Si O8 Mo2 123.0(4) . . ?
Mo10 O8 Mo2 91.9(3) . . ?
Mo11 O8 Mo2 95.9(3) . . ?
Mo1 O9 Mo3 143.4(4) . . ?
Mo5 O10 Mo6 115.6(3) . . ?
Mo1 O11 Mo4 118.7(4) . . ?
Mo6 O12 Mo8 122.8(5) . . ?
Mo3 O14 Mo7 123.7(5) . . ?
Mo2 O15 Mo5 157.8(5) . . ?
Si O17 Mo4 127.0(4) . . ?
Si O17 Mo1 126.5(4) . . ?
Mo4 O17 Mo1 88.0(3) . . ?
Si O17 Mo9 121.1(4) . . ?
Mo4 O17 Mo9 92.0(3) . . ?
Mo1 O17 Mo9 91.7(3) . . ?
Mo11 O19 Mo10 125.0(5) . . ?
Mo4 O20 Mo3 144.3(5) . . ?
Mo2 O21 Mo7 145.8(5) . . ?
Mo9 O22 Mo10 150.4(5) . . ?
Mo6 O26 Mo12 143.8(5) . . ?
Mo11 O27 Mo7 145.3(5) . . ?
Mo1 O28 Mo9 125.0(5) . . ?
Mo2 O30 Mo10 126.3(5) . . ?
Mo12 O31 Mo5 147.1(5) . . ?
Mo4 O32 Mo9 124.7(5) . . ?
Si O34 Mo7 124.2(4) . . ?
Si O34 Mo3 122.4(4) . . ?
Mo7 O34 Mo3 92.8(3) . . ?
Si O34 Mo12 123.8(4) . . ?
Mo7 O34 Mo12 92.2(3) . . ?
Mo3 O34 Mo12 92.4(3) . . ?
Mo5 O35 Mo8 125.3(5) . . ?
Mo8 O36 Mo9 145.3(5) . . ?
Mo12 O38 Mo3 124.1(5) . . ?
C2 N1 C4 108.8(12) . . ?
C2 N1 C1 109.7(11) . . ?
C4 N1 C1 110.3(11) . . ?
C2 N1 C3 107.7(10) . . ?
C4 N1 C3 111.6(12) . . ?
C1 N1 C3 108.7(10) . . ?
N1 C1 H1A 109.5(7) . . ?
N1 C1 H1B 109.5(7) . . ?
H1A C1 H1B 109.5 . . ?
N1 C1 H1C 109.5(7) . . ?
H1A C1 H1C 109.5 . . ?
H1B C1 H1C 109.5 . . ?
N1 C2 H2A 109.5(7) . . ?
N1 C2 H2B 109.5(8) . . ?
H2A C2 H2B 109.5 . . ?
N1 C2 H2C 109.5(8) . . ?
H2A C2 H2C 109.5 . . ?
H2B C2 H2C 109.5 . . ?
N1 C3 H3A 109.5(6) . . ?
N1 C3 H3B 109.5(6) . . ?
H3A C3 H3B 109.5 . . ?
N1 C3 H3C 109.5(7) . . ?
H3A C3 H3C 109.5 . . ?
H3B C3 H3C 109.5 . . ?
N1 C4 H4A 109.5(8) . . ?
N1 C4 H4B 109.5(9) . . ?
H4A C4 H4B 109.5 . . ?
N1 C4 H4C 109.5(8) . . ?
H4A C4 H4C 109.5 . . ?
H4B C4 H4C 109.5 . . ?
C7 N2 C5 115.9(16) . . ?
C7 N2 C6 111.8(16) . . ?
C5 N2 C6 116.7(15) . . ?
C7 N2 C8 100.4(18) . . ?
C5 N2 C8 102.6(17) . . ?
C6 N2 C8 107.2(18) . . ?
N2 C5 H5A 109.5(10) . . ?
N2 C5 H5B 109.5(11) . . ?
H5A C5 H5B 109.5 . . ?
N2 C5 H5C 109.5(10) . . ?
H5A C5 H5C 109.5 . . ?
H5B C5 H5C 109.5 . . ?
N2 C6 H6A 109.5(11) . . ?
N2 C6 H6B 109.5(10) . . ?
H6A C6 H6B 109.5 . . ?
N2 C6 H6C 109.5(10) . . ?
H6A C6 H6C 109.5 . . ?
H6B C6 H6C 109.47(5) . . ?
N2 C7 H7A 109.5(11) . . ?
N2 C7 H7B 109.5(12) . . ?
H7A C7 H7B 109.5 . . ?
N2 C7 H7C 109.5(11) . . ?
H7A C7 H7C 109.5 . . ?
H7B C7 H7C 109.5 . . ?
N2 C8 H8A 109.5(14) . . ?
N2 C8 H8B 109.5(13) . . ?
H8A C8 H8B 109.5 . . ?
N2 C8 H8C 109.5(13) . . ?
H8A C8 H8C 109.47(6) . . ?
H8B C8 H8C 109.5 . . ?
C12 N3 C10 115.7(20) . . ?
C12 N3 C9 110.5(18) . . ?
C10 N3 C9 117.6(17) . . ?
C12 N3 C11 108.7(19) . . ?
C10 N3 C11 98.6(16) . . ?
C9 N3 C11 104.0(17) . . ?
N3 C9 H9A 109.5(11) . . ?
N3 C9 H9B 109.5(11) . . ?
H9A C9 H9B 109.5 . . ?
N3 C9 H9C 109.5(11) . . ?
H9A C9 H9C 109.47(7) . . ?
H9B C9 H9C 109.5 . . ?
N3 C10 H10A 109.5(12) . . ?
N3 C10 H10B 109.5(12) . . ?
H10A C10 H10B 109.5 . . ?
N3 C10 H10C 109.5(13) . . ?
H10A C10 H10C 109.5 . . ?
H10B C10 H10C 109.47(5) . . ?
N3 C11 H11A 109.5(11) . . ?
N3 C11 H11B 109.5(11) . . ?
H11A C11 H11B 109.47(7) . . ?
N3 C11 H11C 109.5(11) . . ?
H11A C11 H11C 109.5 . . ?
H11B C11 H11C 109.5 . . ?
N3 C12 H12A 109.5(15) . . ?
N3 C12 H12B 109.5(14) . . ?
H12A C12 H12B 109.5 . . ?
N3 C12 H12C 109.5(14) . . ?
H12A C12 H12C 109.5 . . ?
H12B C12 H12C 109.5 . . ?
C13 N4 C14 142.7(24) . . ?
C13 N4 C15 106.6(20) . . ?
C14 N4 C15 108.5(20) . . ?
C13 N4 C16A 83.0(25) . . ?
C14 N4 C16A 93.9(28) . . ?
C15 N4 C16A 114.2(22) . . ?
C13 N4 C16B 84.2(24) . . ?
C14 N4 C16B 75.4(23) . . ?
C15 N4 C16B 104.2(21) . . ?
C16A N4 C16B 141.6(27) . . ?
N4 C13 C16A 54.3(22) . . ?
N4 C13 C16B 54.2(20) . . ?
C16A C13 C16B 100.9(28) . . ?
N4 C14 C16B 58.3(22) . . ?
N4 C16A C13 42.7(18) . . ?
N4 C16B C14 46.3(18) . . ?
N4 C16B C13 41.5(16) . . ?
C14 C16B C13 83.8(26) . . ?

loop_
_geom_bond_atom_site_label_1
_geom_bond_atom_site_label_2
_geom_bond_distance
_geom_bond_site_symmetry_2
_geom_bond_publ_flag
Mo1 O25 1.670(8) . ?
Mo1 O9 1.878(8) . ?
Mo1 O11 1.885(8) . ?
Mo1 O28 1.908(8) . ?
Mo1 O1 1.956(8) . ?
Mo1 O17 2.379(8) . ?
Mo2 O18 1.659(8) . ?
Mo2 O15 1.861(8) . ?
Mo2 O21 1.874(8) . ?
Mo2 O30 1.904(8) . ?
Mo2 O2 2.108(8) . ?
Mo2 O8 2.371(8) . ?
Mo3 O3 1.670(7) . ?
Mo3 O14 1.876(9) . ?
Mo3 O20 1.911(7) . ?
Mo3 O9 1.937(8) . ?
Mo3 O38 1.941(9) . ?
Mo3 O34 2.362(8) . ?
Mo4 O13 1.679(8) . ?
Mo4 O5 1.879(8) . ?
Mo4 O20 1.900(7) . ?
Mo4 O32 1.917(8) . ?
Mo4 O11 1.952(8) . ?
Mo4 O17 2.372(8) . ?
Mo5 O16 1.666(8) . ?
Mo5 O31 1.900(8) . ?
Mo5 O15 1.905(8) . ?
Mo5 O35 1.913(8) . ?
Mo5 O10 2.009(8) . ?
Mo5 O6 2.372(8) . ?
Mo6 O37 1.680(8) . ?
Mo6 O1 1.828(8) . ?
Mo6 O26 1.835(9) . ?
Mo6 O12 1.999(9) . ?
Mo6 O10 2.045(8) . ?
Mo6 O6 2.404(8) . ?
Mo7 O40 1.668(8) . ?
Mo7 O21 1.894(8) . ?
Mo7 O27 1.925(9) . ?
Mo7 O7 1.952(9) . ?
Mo7 O14 1.998(9) . ?
Mo7 O34 2.355(8) . ?
Mo8 O23 1.670(8) . ?
Mo8 O4 1.861(8) . ?
Mo8 O36 1.886(8) . ?
Mo8 O35 1.920(8) . ?
Mo8 O12 2.005(9) . ?
Mo8 O6 2.389(9) . ?
Mo9 O24 1.664(7) . ?
Mo9 O22 1.853(8) . ?
Mo9 O36 1.899(8) . ?
Mo9 O32 1.941(9) . ?
Mo9 O28 1.943(8) . ?
Mo9 O17 2.379(8) . ?
Mo10 O29 1.676(7) . ?
Mo10 O30 1.908(8) . ?
Mo10 O19 1.931(9) . ?
Mo10 O22 1.932(8) . ?
Mo10 O4 1.939(8) . ?
Mo10 O8 2.362(8) . ?
Mo11 O39 1.666(8) . ?
Mo11 O27 1.850(9) . ?
Mo11 O5 1.896(8) . ?
Mo11 O19 1.904(9) . ?
Mo11 O2 2.114(8) . ?
Mo11 O8 2.367(8) . ?
Mo12 O33 1.665(7) . ?
Mo12 O31 1.877(8) . ?
Mo12 O7 1.882(10) . ?
Mo12 O38 1.927(9) . ?
Mo12 O26 1.981(9) . ?
Mo12 O34 2.372(8) . ?
Si O6 1.611(8) . ?
Si O17 1.620(8) . ?
Si O34 1.635(8) . ?
Si O8 1.643(8) . ?
N1 C2 1.45(2) . ?
N1 C4 1.46(2) . ?
N1 C1 1.495(15) . ?
N1 C3 1.501(15) . ?
C1 H1A 0.96 . ?
C1 H1B 0.96 . ?
C1 H1C 0.96 . ?
C2 H2A 0.96 . ?
C2 H2B 0.96 . ?
C2 H2C 0.96 . ?
C3 H3A 0.96 . ?
C3 H3B 0.96 . ?
C3 H3C 0.96 . ?
C4 H4A 0.96 . ?
C4 H4B 0.96 . ?
C4 H4C 0.96 . ?
N2 C7 1.39(2) . ?
N2 C5 1.43(2) . ?
N2 C6 1.43(2) . ?
N2 C8 1.54(3) . ?
C5 H5A 0.96 . ?
C5 H5B 0.96 . ?
C5 H5C 0.96 . ?
C6 H6A 0.96 . ?
C6 H6B 0.96 . ?
C6 H6C 0.96 . ?
C7 H7A 0.96 . ?
C7 H7B 0.96 . ?
C7 H7C 0.96 . ?
C8 H8A 0.96 . ?
C8 H8B 0.96 . ?
C8 H8C 0.96 . ?
N3 C12 1.35(3) . ?
N3 C10 1.41(3) . ?
N3 C9 1.43(2) . ?
N3 C11 1.57(3) . ?
C9 H9A 0.96 . ?
C9 H9B 0.96 . ?
C9 H9C 0.96 . ?
C10 H10A 0.96 . ?
C10 H10B 0.96 . ?
C10 H10C 0.96 . ?
C11 H11A 0.96 . ?
C11 H11B 0.96 . ?
C11 H11C 0.96 . ?
C12 H12A 0.96 . ?
C12 H12B 0.96 . ?
C12 H12C 0.96 . ?
N4 C13 1.36(4) . ?
N4 C14 1.41(4) . ?
N4 C15 1.52(2) . ?
N4 C16A 1.63(6) . ?
N4 C16B 1.66(5) . ?
C13 C16A 1.99(6) . ?
C13 C16B 2.04(6) . ?
C14 C16B 1.89(6) . ?
